data_7114118
loop_
_publ_author_name
'Joseph, Bubbly K.'
'Verghese, Babu'
'Sudarsanakumar, C.'
'Deepa, S.'
'Viswam, Dhanya'
'Chandran, Prakash'
'Asokan, C. V.'

_publ_section_title
;
 Highly facile and stereoselective intramolecular [2+2]photocycloadditions
 of bis(alkenoyl)ketenedithioacetals
;
_journal_issue 7
_journal_name_full 'Chemical Communications'
_journal_page_first 736
_journal_paper_doi 10.1039/b200395n
_journal_year 2002
_chemical_formula_sum 'C22 H18 O2 S2'
_chemical_formula_weight 378.48
_chemical_name_systematic
; 
? 
;
_space_group_IT_number 14
_symmetry_cell_setting monoclinic
_symmetry_space_group_name_Hall '-P 2ybc'
_symmetry_space_group_name_H-M 'P 1 21/c 1'
_atom_sites_solution_hydrogens geom
_atom_sites_solution_primary direct
_atom_sites_solution_secondary difmap
_audit_creation_method SHELXL-97
_cell_angle_alpha 90.00
_cell_angle_beta 106.50
_cell_angle_gamma 90.00
_cell_formula_units_Z 4
_cell_length_a 8.998(4)
_cell_length_b 16.579(6)
_cell_length_c 13.372(6)
_cell_measurement_reflns_used 25
_cell_measurement_temperature 293(2)
_cell_measurement_theta_max 35
_cell_measurement_theta_min 25
_cell_volume 1912.7(14)
_computing_cell_refinement CAD4-Programs
_computing_data_collection CAD4-Programs
_computing_data_reduction Molen
_computing_molecular_graphics ORTEP
_computing_publication_material 'SHELXL-97 (Sheldrick, 1997)'
_computing_structure_refinement 'SHELXL-97 (Sheldrick, 1997)'
_computing_structure_solution 'SHELXS-97 (Sheldrick, 1990)'
_diffrn_ambient_temperature 293(2)
_diffrn_measured_fraction_theta_full 0.964
_diffrn_measured_fraction_theta_max 0.964
_diffrn_measurement_device_type CAD4-Diffractometer
_diffrn_measurement_method 'Omega-TwoTheta Scan'
_diffrn_radiation_monochromator graphite
_diffrn_radiation_source 'fine-focus sealed tube'
_diffrn_radiation_type CuK\a
_diffrn_radiation_wavelength 1.54180
_diffrn_reflns_av_R_equivalents 0.0000
_diffrn_reflns_av_sigmaI/netI 0.0227
_diffrn_reflns_limit_h_max 10
_diffrn_reflns_limit_h_min -10
_diffrn_reflns_limit_k_max 20
_diffrn_reflns_limit_k_min 0
_diffrn_reflns_limit_l_max 16
_diffrn_reflns_limit_l_min 0
_diffrn_reflns_number 3608
_diffrn_reflns_theta_full 69.88
_diffrn_reflns_theta_max 69.88
_diffrn_reflns_theta_min 4.36
_diffrn_standards_interval_time '1 Hour'
_diffrn_standards_number 2
_exptl_absorpt_coefficient_mu 2.622
_exptl_crystal_colour Yellow
_exptl_crystal_density_diffrn 1.314
_exptl_crystal_density_method 'not measured'
_exptl_crystal_description Prismatic
_exptl_crystal_F_000 792
_exptl_crystal_size_max 0.18
_exptl_crystal_size_mid 0.13
_exptl_crystal_size_min 0.1
_refine_diff_density_max 0.430
_refine_diff_density_min -0.278
_refine_diff_density_rms 0.047
_refine_ls_extinction_coef 0.0010(3)
_refine_ls_extinction_expression Fc^*^=kFc[1+0.001xFc^2^\l^3^/sin(2\q)]^-1/4^
_refine_ls_extinction_method SHELXL
_refine_ls_goodness_of_fit_ref 1.050
_refine_ls_hydrogen_treatment mixed
_refine_ls_matrix_type full
_refine_ls_number_parameters 236
_refine_ls_number_reflns 3608
_refine_ls_number_restraints 0
_refine_ls_restrained_S_all 1.050
_refine_ls_R_factor_all 0.0562
_refine_ls_R_factor_gt 0.0507
_refine_ls_shift/su_max 0.003
_refine_ls_shift/su_mean 0.001
_refine_ls_structure_factor_coef Fsqd
_refine_ls_weighting_details 'w=1/[\s^2^(Fo^2^)+(0.0755P)^2^+1.0429P] where P=(Fo^2^+2Fc^2^)/3'
_refine_ls_weighting_scheme calc
_refine_ls_wR_factor_gt 0.1391
_refine_ls_wR_factor_ref 0.1455
_reflns_number_gt 3267
_reflns_number_total 3608
_reflns_threshold_expression >2sigma(I)
_cod_data_source_file b200395n.txt
_cod_data_source_block compound_2a
_cod_depositor_comments
;
The following automatic conversions were performed:

'_symmetry_cell_setting' value 'Monoclinic' changed to 'monoclinic'
according to
/usr/data/users/saulius/automatic-downloads/retrospective/RSC/lib/dictionaries/cif_core.dic
dictionary named 'cif_core.dic' version 2.4.2 from 2011-04-26.

Automatic conversion script
Id: cif_fix_values 2281 2013-09-26 08:29:07Z andrius 

The following automatic conversions were performed:

'_refine_ls_weighting_scheme' value 'calc
w=1/[\s^2^(Fo^2^)+(0.0755P)^2^+1.0429P] where P=(Fo^2^+2Fc^2^)/3' was
changed to 'calc'. New tag '_refine_ls_weighting_details' was
created. The value of the new tag was set to
'w=1/[\s^2^(Fo^2^)+(0.0755P)^2^+1.0429P] where P=(Fo^2^+2Fc^2^)/3'.

Automatic conversion script
Id: cif_fix_values 3143 2015-03-26 13:38:13Z robertas 
;
_cod_original_sg_symbol_H-M P21/c
_cod_database_code 7114118

loop_
_symmetry_equiv_pos_as_xyz
'x, y, z'
'-x, y+1/2, -z+1/2'
'-x, -y, -z'
'x, -y-1/2, z-1/2'

loop_
_atom_site_label
_atom_site_type_symbol
_atom_site_fract_x
_atom_site_fract_y
_atom_site_fract_z
_atom_site_U_iso_or_equiv
_atom_site_adp_type
_atom_site_occupancy
_atom_site_calc_flag
_atom_site_refinement_flags
S1 S 0.53956(8) 0.19602(4) 0.78424(5) 0.0635(2) Uani 1 d .
S2 S 0.74459(8) 0.10362(4) 0.69303(5) 0.0636(2) Uani 1 d .
O1 O 0.8850(2) -0.00838(11) 0.82355(14) 0.0630(5) Uani 1 d .
O2 O 0.5404(2) 0.13515(12) 0.96100(14) 0.0644(5) Uani 1 d .
C1 C 0.9024(2) -0.13299(14) 0.96753(18) 0.0472(5) Uani 1 d .
H1 H 0.9752 -0.1296 0.9303 0.057 Uiso 1 calc R
C2 C 0.7960(2) -0.07493(13) 0.95015(17) 0.0430(5) Uani 1 d .
H2 H 0.7158 -0.0783 0.9810 0.052 Uiso 1 calc R
C3 C 0.8027(2) -0.00535(13) 0.88304(16) 0.0429(5) Uani 1 d .
C4 C 0.7068(2) 0.06636(12) 0.88361(16) 0.0404(4) Uani 1 d .
C5 C 0.6470(2) 0.08659(13) 0.97185(17) 0.0439(5) Uani 1 d .
C6 C 0.7184(2) 0.05177(13) 1.07626(16) 0.0435(5) Uani 1 d .
H6 H 0.8178 0.0302 1.0925 0.052 Uiso 1 calc R
C7 C 0.6402(2) 0.05145(13) 1.14680(17) 0.0453(5) Uani 1 d .
H7 H 0.5422 0.0748 1.1263 0.054 Uiso 1 calc R
C8 C 0.6888(3) 0.01908(15) 1.25195(17) 0.0495(5) Uani 1 d .
C9 C 0.6026(3) 0.03793(19) 1.3197(2) 0.0677(8) Uani 1 d .
H9 H 0.5132 0.0688 1.2964 0.081 Uiso 1 calc R
C10 C 0.6490(5) 0.0111(3) 1.4217(3) 0.0934(13) Uani 1 d .
H10 H 0.5920 0.0252 1.4672 0.112 Uiso 1 calc R
C11 C 0.7768(5) -0.0357(3) 1.4557(3) 0.1041(14) Uani 1 d .
H11 H 0.8070 -0.0539 1.5243 0.125 Uiso 1 calc R
C12 C 0.8608(4) -0.0561(3) 1.3896(3) 0.0912(11) Uani 1 d .
H12 H 0.9479 -0.0886 1.4134 0.109 Uiso 1 calc R
C13 C 0.8191(3) -0.02924(18) 1.2880(2) 0.0635(7) Uani 1 d .
H13 H 0.8779 -0.0434 1.2437 0.076 Uiso 1 calc R
C14 C 0.9177(2) -0.20120(13) 1.03807(18) 0.0477(5) Uani 1 d .
C15 C 1.0432(3) -0.25292(16) 1.0502(2) 0.0601(6) Uani 1 d .
H15 H 1.1123 -0.2442 1.0111 0.072 Uiso 1 calc R
C16 C 1.0670(3) -0.31662(18) 1.1186(3) 0.0724(8) Uani 1 d .
H16 H 1.1509 -0.3509 1.1247 0.087 Uiso 1 calc R
C17 C 0.9679(4) -0.32975(19) 1.1777(3) 0.0775(8) Uani 1 d .
H17 H 0.9845 -0.3725 1.2245 0.093 Uiso 1 calc R
C18 C 0.8436(4) -0.2792(2) 1.1673(3) 0.0845(10) Uani 1 d .
H18 H 0.7761 -0.2879 1.2075 0.101 Uiso 1 calc R
C19 C 0.8176(3) -0.21575(18) 1.0980(2) 0.0688(8) Uani 1 d .
H19 H 0.7323 -0.1824 1.0914 0.083 Uiso 1 calc R
C20 C 0.6689(2) 0.11649(13) 0.79698(17) 0.0443(5) Uani 1 d .
C21 C 0.5737(6) 0.2374(2) 0.6684(3) 0.1035(13) Uani 1 d .
H21A H 0.4810 0.2646 0.6271 0.124 Uiso 1 calc R
H21B H 0.6569 0.2767 0.6874 0.124 Uiso 1 calc R
C22 C 0.6146(5) 0.1741(3) 0.6084(3) 0.1000(12) Uani 1 d .
H22A H 0.6643 0.1969 0.5593 0.120 Uiso 1 calc R
H22B H 0.5217 0.1461 0.5691 0.120 Uiso 1 calc R

loop_
_atom_site_aniso_label
_atom_site_aniso_U_11
_atom_site_aniso_U_22
_atom_site_aniso_U_33
_atom_site_aniso_U_23
_atom_site_aniso_U_13
_atom_site_aniso_U_12
S1 0.0640(4) 0.0526(4) 0.0700(4) 0.0155(3) 0.0127(3) 0.0157(3)
S2 0.0683(4) 0.0722(4) 0.0544(4) 0.0132(3) 0.0241(3) 0.0029(3)
O1 0.0637(11) 0.0682(11) 0.0678(11) 0.0108(9) 0.0358(9) 0.0187(9)
O2 0.0596(10) 0.0721(11) 0.0631(11) 0.0060(9) 0.0199(8) 0.0309(9)
C1 0.0382(11) 0.0485(12) 0.0554(13) 0.0001(10) 0.0141(9) 0.0069(9)
C2 0.0346(10) 0.0452(11) 0.0485(11) -0.0004(9) 0.0108(8) 0.0050(8)
C3 0.0329(10) 0.0498(12) 0.0454(11) 0.0003(9) 0.0102(8) 0.0055(8)
C4 0.0339(10) 0.0416(10) 0.0439(11) 0.0025(8) 0.0084(8) 0.0013(8)
C5 0.0354(10) 0.0444(11) 0.0506(12) -0.0009(9) 0.0100(9) 0.0051(8)
C6 0.0364(10) 0.0476(11) 0.0448(11) -0.0020(9) 0.0091(8) 0.0033(8)
C7 0.0359(10) 0.0496(12) 0.0501(12) -0.0082(9) 0.0116(9) -0.0041(9)
C8 0.0448(12) 0.0578(13) 0.0475(12) -0.0096(10) 0.0156(10) -0.0190(10)
C9 0.0599(15) 0.0871(19) 0.0650(16) -0.0174(14) 0.0319(13) -0.0286(14)
C10 0.099(3) 0.134(3) 0.0595(18) -0.0191(19) 0.0427(18) -0.058(2)
C11 0.104(3) 0.148(4) 0.0548(18) 0.020(2) 0.0136(18) -0.045(3)
C12 0.083(2) 0.118(3) 0.0639(18) 0.0281(19) 0.0063(16) -0.014(2)
C13 0.0563(15) 0.0787(18) 0.0532(14) 0.0070(12) 0.0118(11) -0.0067(13)
C14 0.0393(11) 0.0459(12) 0.0546(12) 0.0011(9) 0.0082(9) 0.0095(9)
C15 0.0482(13) 0.0578(14) 0.0741(16) 0.0048(12) 0.0167(12) 0.0170(11)
C16 0.0631(16) 0.0603(16) 0.088(2) 0.0138(14) 0.0125(15) 0.0263(13)
C17 0.086(2) 0.0650(17) 0.0773(19) 0.0218(15) 0.0156(16) 0.0204(15)
C18 0.088(2) 0.081(2) 0.096(2) 0.0336(18) 0.0454(19) 0.0234(17)
C19 0.0590(15) 0.0688(17) 0.0870(19) 0.0230(15) 0.0342(14) 0.0236(13)
C20 0.0376(10) 0.0424(11) 0.0496(12) 0.0032(9) 0.0070(9) -0.0029(8)
C21 0.136(3) 0.081(2) 0.091(2) 0.041(2) 0.028(2) 0.022(2)
C22 0.132(3) 0.098(3) 0.070(2) 0.0355(19) 0.029(2) 0.019(2)

loop_
_atom_type_symbol
_atom_type_description
_atom_type_scat_dispersion_real
_atom_type_scat_dispersion_imag
_atom_type_scat_source
C C 0.0181 0.0091 'International Tables Vol C Tables 4.2.6.8 and 6.1.1.4'
H H 0.0000 0.0000 'International Tables Vol C Tables 4.2.6.8 and 6.1.1.4'
S S 0.3331 0.5567 'International Tables Vol C Tables 4.2.6.8 and 6.1.1.4'
O O 0.0492 0.0322 'International Tables Vol C Tables 4.2.6.8 and 6.1.1.4'

loop_
_geom_angle_atom_site_label_1
_geom_angle_atom_site_label_2
_geom_angle_atom_site_label_3
_geom_angle
C20 S1 C21 95.78(16)
C20 S2 C22 95.24(15)
C2 C1 C14 127.4(2)
C2 C1 H1 116.3
C14 C1 H1 116.3
C1 C2 C3 121.4(2)
C1 C2 H2 119.3
C3 C2 H2 119.3
O1 C3 C4 119.8(2)
O1 C3 C2 119.83(19)
C4 C3 C2 120.28(18)
C20 C4 C5 118.38(19)
C20 C4 C3 119.02(19)
C5 C4 C3 122.59(18)
O2 C5 C4 120.4(2)
O2 C5 C6 118.9(2)
C4 C5 C6 120.62(18)
C7 C6 C5 119.7(2)
C7 C6 H6 120.1
C5 C6 H6 120.1
C6 C7 C8 128.0(2)
C6 C7 H7 116.0
C8 C7 H7 116.0
C9 C8 C13 118.5(2)
C9 C8 C7 118.7(2)
C13 C8 C7 122.8(2)
C10 C9 C8 120.3(3)
C10 C9 H9 119.8
C8 C9 H9 119.8
C11 C10 C9 120.4(3)
C11 C10 H10 119.8
C9 C10 H10 119.8
C10 C11 C12 120.0(3)
C10 C11 H11 120.0
C12 C11 H11 120.0
C11 C12 C13 121.0(4)
C11 C12 H12 119.5
C13 C12 H12 119.5
C12 C13 C8 119.7(3)
C12 C13 H13 120.1
C8 C13 H13 120.1
C19 C14 C15 117.7(2)
C19 C14 C1 123.6(2)
C15 C14 C1 118.7(2)
C16 C15 C14 121.3(3)
C16 C15 H15 119.3
C14 C15 H15 119.3
C17 C16 C15 120.2(2)
C17 C16 H16 119.9
C15 C16 H16 119.9
C16 C17 C18 119.4(3)
C16 C17 H17 120.3
C18 C17 H17 120.3
C17 C18 C19 120.8(3)
C17 C18 H18 119.6
C19 C18 H18 119.6
C18 C19 C14 120.5(2)
C18 C19 H19 119.7
C14 C19 H19 119.7
C4 C20 S2 122.63(17)
C4 C20 S1 122.41(18)
S2 C20 S1 114.96(13)
C22 C21 S1 109.7(3)
C22 C21 H21A 109.7
S1 C21 H21A 109.7
C22 C21 H21B 109.7
S1 C21 H21B 109.7
H21A C21 H21B 108.2
C21 C22 S2 110.3(3)
C21 C22 H22A 109.6
S2 C22 H22A 109.6
C21 C22 H22B 109.6
S2 C22 H22B 109.6
H22A C22 H22B 108.1

loop_
_geom_bond_atom_site_label_1
_geom_bond_atom_site_label_2
_geom_bond_distance
S1 C20 1.735(2)
S1 C21 1.799(4)
S2 C20 1.726(2)
S2 C22 1.806(4)
O1 C3 1.232(3)
O2 C5 1.229(3)
C1 C2 1.330(3)
C1 C14 1.454(3)
C1 H1 0.9300
C2 C3 1.473(3)
C2 H2 0.9300
C3 C4 1.471(3)
C4 C20 1.387(3)
C4 C5 1.468(3)
C5 C6 1.479(3)
C6 C7 1.328(3)
C6 H6 0.9300
C7 C8 1.451(3)
C7 H7 0.9300
C8 C9 1.384(3)
C8 C13 1.389(4)
C9 C10 1.382(5)
C9 H9 0.9300
C10 C11 1.354(6)
C10 H10 0.9300
C11 C12 1.359(6)
C11 H11 0.9300
C12 C13 1.377(4)
C12 H12 0.9300
C13 H13 0.9300
C14 C19 1.386(3)
C14 C15 1.390(3)
C15 C16 1.374(4)
C15 H15 0.9300
C16 C17 1.367(5)
C16 H16 0.9300
C17 C18 1.373(4)
C17 H17 0.9300
C18 C19 1.377(4)
C18 H18 0.9300
C19 H19 0.9300
C21 C22 1.431(6)
C21 H21A 0.9700
C21 H21B 0.9700
C22 H22A 0.9700
C22 H22B 0.9700

loop_
_geom_torsion_atom_site_label_1
_geom_torsion_atom_site_label_2
_geom_torsion_atom_site_label_3
_geom_torsion_atom_site_label_4
_geom_torsion
C14 C1 C2 C3 174.6(2)
C1 C2 C3 O1 16.4(3)
C1 C2 C3 C4 -166.1(2)
O1 C3 C4 C20 21.4(3)
C2 C3 C4 C20 -156.1(2)
O1 C3 C4 C5 -159.6(2)
C2 C3 C4 C5 22.9(3)
C20 C4 C5 O2 15.7(3)
C3 C4 C5 O2 -163.3(2)
C20 C4 C5 C6 -161.5(2)
C3 C4 C5 C6 19.5(3)
O2 C5 C6 C7 21.7(3)
C4 C5 C6 C7 -161.1(2)
C5 C6 C7 C8 178.8(2)
C6 C7 C8 C9 168.1(2)
C6 C7 C8 C13 -11.1(4)
C13 C8 C9 C10 2.0(4)
C7 C8 C9 C10 -177.3(3)
C8 C9 C10 C11 -1.7(5)
C9 C10 C11 C12 0.4(6)
C10 C11 C12 C13 0.6(6)
C11 C12 C13 C8 -0.3(5)
C9 C8 C13 C12 -1.0(4)
C7 C8 C13 C12 178.2(3)
C2 C1 C14 C19 0.9(4)
C2 C1 C14 C15 -176.0(2)
C19 C14 C15 C16 0.4(4)
C1 C14 C15 C16 177.5(3)
C14 C15 C16 C17 -0.9(5)
C15 C16 C17 C18 0.6(5)
C16 C17 C18 C19 0.1(6)
C17 C18 C19 C14 -0.6(6)
C15 C14 C19 C18 0.4(4)
C1 C14 C19 C18 -176.6(3)
C5 C4 C20 S2 174.71(15)
C3 C4 C20 S2 -6.2(3)
C5 C4 C20 S1 -6.3(3)
C3 C4 C20 S1 172.79(15)
C22 S2 C20 C4 169.0(2)
C22 S2 C20 S1 -10.1(2)
C21 S1 C20 C4 172.3(2)
C21 S1 C20 S2 -8.6(2)
C20 S1 C21 C22 30.3(4)
S1 C21 C22 S2 -41.2(4)
C20 S2 C22 C21 31.4(3)
